data_7003558
loop_
_publ_author_name
'Breunig, Hans J.'
'K\"onigsmann, Lucia'
'Lork, Enno'
'Nema, Mihai'
'Philipp, Nicky'
'Silvestru, Cristian'
'Soran, Albert'
'Varga, Richard A.'
'Wagner, Roxana'

_publ_section_title
;
 Hypervalent organobismuth(iii) carbonate, chalcogenides and halides
 with the pendant arm ligands 2-(Me2NCH2)C6H4 and 2,6-(Me2NCH2)2C6H3
;
_journal_issue 14
_journal_name_full 'Dalton Transactions'
_journal_page_first 1831
_journal_page_last 1842
_journal_paper_doi 10.1039/b717127g
_journal_year 2008
_chemical_formula_moiety 'C18 H24 Bi I N2'
_chemical_formula_sum 'C18 H24 Bi I N2'
_chemical_formula_weight 604.27
_chemical_name_systematic
;
?
;
_space_group_IT_number 14
_symmetry_cell_setting monoclinic
_symmetry_space_group_name_Hall '-P 2yn'
_symmetry_space_group_name_H-M 'P 1 21/n 1'
_atom_sites_solution_hydrogens geom
_atom_sites_solution_primary direct
_atom_sites_solution_secondary difmap
_audit_creation_method SHELXL-97
_cell_angle_alpha 90.00
_cell_angle_beta 91.555(16)
_cell_angle_gamma 90.00
_cell_formula_units_Z 4
_cell_length_a 9.548(2)
_cell_length_b 16.277(4)
_cell_length_c 12.616(2)
_cell_measurement_reflns_used 34
_cell_measurement_temperature 173(2)
_cell_measurement_theta_max 12.52
_cell_measurement_theta_min 5.39
_cell_volume 1960.0(7)
_computing_cell_refinement 'Bruker XSCANS'
_computing_data_collection 'Bruker XSCANS'
_computing_data_reduction 'Bruker SHELXTL'
_computing_molecular_graphics 'Diamond, Crystal Impact'
_computing_publication_material 'Bruker SHELXTL'
_computing_structure_refinement 'SHELXL-97 (Sheldrick, 1997)'
_computing_structure_solution 'SHELXS-97 (Sheldrick, 1990)'
_diffrn_ambient_temperature 173(2)
_diffrn_measured_fraction_theta_full 0.999
_diffrn_measured_fraction_theta_max 0.999
_diffrn_measurement_device_type 'Siemens P4'
_diffrn_measurement_method '2\q/\w scans'
_diffrn_radiation_monochromator graphite
_diffrn_radiation_source 'normal-focus sealed tube'
_diffrn_radiation_type MoK\a
_diffrn_radiation_wavelength 0.71073
_diffrn_reflns_av_R_equivalents 0.0333
_diffrn_reflns_av_sigmaI/netI 0.0451
_diffrn_reflns_limit_h_max 1
_diffrn_reflns_limit_h_min -12
_diffrn_reflns_limit_k_max 21
_diffrn_reflns_limit_k_min -21
_diffrn_reflns_limit_l_max 16
_diffrn_reflns_limit_l_min -16
_diffrn_reflns_number 10604
_diffrn_reflns_theta_full 27.51
_diffrn_reflns_theta_max 27.51
_diffrn_reflns_theta_min 2.50
_diffrn_standards_decay_% 'random variation +/-2.0'
_diffrn_standards_interval_count 197
_diffrn_standards_number 3
_exptl_absorpt_coefficient_mu 10.570
_exptl_absorpt_correction_type refdelf
_exptl_absorpt_process_details 'Stuart & Walker, Acta Cryst A, 1983'
_exptl_crystal_colour yellow
_exptl_crystal_density_diffrn 2.048
_exptl_crystal_density_method 'not measured'
_exptl_crystal_F_000 1128
_exptl_crystal_size_max 0.5
_exptl_crystal_size_mid 0.5
_exptl_crystal_size_min 0.4
_refine_diff_density_max 0.644
_refine_diff_density_min -0.882
_refine_diff_density_rms 0.144
_refine_ls_extinction_method none
_refine_ls_goodness_of_fit_ref 1.048
_refine_ls_hydrogen_treatment constr
_refine_ls_matrix_type full
_refine_ls_number_parameters 203
_refine_ls_number_reflns 4516
_refine_ls_number_restraints 0
_refine_ls_restrained_S_all 1.048
_refine_ls_R_factor_all 0.0377
_refine_ls_R_factor_gt 0.0284
_refine_ls_shift/su_max 0.002
_refine_ls_shift/su_mean 0.000
_refine_ls_structure_factor_coef Fsqd
_refine_ls_weighting_details 'calc w=1/[\s^2^(Fo^2^)+(0.0212P)^2^+0.8565P] where P=(Fo^2^+2Fc^2^)/3'
_refine_ls_weighting_scheme calc
_refine_ls_wR_factor_gt 0.0579
_refine_ls_wR_factor_ref 0.0603
_reflns_number_gt 3849
_reflns_number_total 4516
_reflns_threshold_expression >2\s(I)
_cod_data_source_file b717127g.txt
_cod_data_source_block rw14a
_cod_depositor_comments
;
The following automatic conversions were performed:
'_symmetry_cell_setting' value 'Monoclinic' changed to 'monoclinic'
according to '/home/saulius/struct/CIF-dictionaries/cif_core.dic'
dictionary named 'cif_core.dic' version 2.4.1 from
2010-06-29.

'_exptl_absorpt_correction_type' value 'refdelF' changed to
'refdelf' according to
'/home/saulius/struct/CIF-dictionaries/cif_core.dic' dictionary named
'cif_core.dic' version 2.4.1 from 2010-06-29.

Automatic conversion script
Id: cif_fix_enum 1527 2010-12-29 10:47:43Z saulius 
;
_cod_original_cell_volume 1959.9(7)
_cod_original_sg_symbol_H-M 'P 21/n'
_cod_database_code 7003558

loop_
_symmetry_equiv_pos_as_xyz
'x, y, z'
'-x+1/2, y+1/2, -z+1/2'
'-x, -y, -z'
'x-1/2, -y-1/2, z-1/2'

loop_
_atom_site_label
_atom_site_type_symbol
_atom_site_fract_x
_atom_site_fract_y
_atom_site_fract_z
_atom_site_U_iso_or_equiv
_atom_site_adp_type
_atom_site_occupancy
_atom_site_symmetry_multiplicity
_atom_site_calc_flag
_atom_site_refinement_flags
_atom_site_disorder_assembly
_atom_site_disorder_group
Bi1 Bi 0.413869(18) 0.647949(10) 0.563811(13) 0.02034(6) Uani 1 1 d . . .
I1 I 0.23253(3) 0.586546(19) 0.74504(2) 0.02805(8) Uani 1 1 d . . .
C1 C 0.3235(5) 0.5575(3) 0.4437(4) 0.0243(10) Uani 1 1 d . . .
C2 C 0.2015(5) 0.5121(3) 0.4540(4) 0.0308(11) Uani 1 1 d . . .
H2 H 0.1474 0.5184 0.5155 0.037 Uiso 1 1 calc R . .
C3 C 0.1578(6) 0.4574(3) 0.3747(4) 0.0385(13) Uani 1 1 d . . .
H3 H 0.0752 0.4258 0.3826 0.046 Uiso 1 1 calc R . .
C4 C 0.2358(6) 0.4496(3) 0.2843(4) 0.0384(13) Uani 1 1 d . . .
H4 H 0.2063 0.4127 0.2298 0.046 Uiso 1 1 calc R . .
C5 C 0.3567(6) 0.4953(3) 0.2733(4) 0.0343(12) Uani 1 1 d . . .
H5 H 0.4095 0.4899 0.2109 0.041 Uiso 1 1 calc R . .
C6 C 0.4016(5) 0.5490(3) 0.3525(3) 0.0240(10) Uani 1 1 d . . .
C7 C 0.5377(6) 0.5940(3) 0.3430(4) 0.0296(11) Uani 1 1 d . . .
H7A H 0.6137 0.5608 0.3765 0.035 Uiso 1 1 calc R . .
H7B H 0.5587 0.6004 0.2670 0.035 Uiso 1 1 calc R . .
N1 N 0.5357(4) 0.6759(2) 0.3933(3) 0.0239(8) Uani 1 1 d . . .
C8 C 0.6798(5) 0.7053(3) 0.4150(4) 0.0321(11) Uani 1 1 d . . .
H8A H 0.7270 0.6684 0.4660 0.048 Uiso 1 1 calc R . .
H8B H 0.6768 0.7609 0.4446 0.048 Uiso 1 1 calc R . .
H8C H 0.7313 0.7060 0.3489 0.048 Uiso 1 1 calc R . .
C9 C 0.4597(6) 0.7349(3) 0.3236(4) 0.0326(11) Uani 1 1 d . . .
H9A H 0.4592 0.7891 0.3575 0.049 Uiso 1 1 calc R . .
H9B H 0.3631 0.7161 0.3114 0.049 Uiso 1 1 calc R . .
H9C H 0.5066 0.7387 0.2556 0.049 Uiso 1 1 calc R . .
C10 C 0.2500(5) 0.7452(3) 0.5314(4) 0.0229(9) Uani 1 1 d . . .
C11 C 0.1349(5) 0.7331(3) 0.4655(4) 0.0291(11) Uani 1 1 d . . .
H11 H 0.1203 0.6812 0.4326 0.035 Uiso 1 1 calc R . .
C12 C 0.0390(6) 0.7970(4) 0.4465(4) 0.0370(12) Uani 1 1 d . . .
H12 H -0.0398 0.7883 0.4003 0.044 Uiso 1 1 calc R . .
C13 C 0.0583(6) 0.8719(3) 0.4944(4) 0.0354(12) Uani 1 1 d . . .
H13 H -0.0068 0.9152 0.4814 0.042 Uiso 1 1 calc R . .
C14 C 0.1724(6) 0.8841(3) 0.5613(4) 0.0338(11) Uani 1 1 d . . .
H14 H 0.1858 0.9361 0.5941 0.041 Uiso 1 1 calc R . .
C15 C 0.2690(5) 0.8213(3) 0.5820(4) 0.0252(10) Uani 1 1 d . . .
C16 C 0.3928(6) 0.8340(3) 0.6570(4) 0.0282(11) Uani 1 1 d . . .
H16A H 0.3860 0.8888 0.6905 0.034 Uiso 1 1 calc R . .
H16B H 0.3911 0.7921 0.7138 0.034 Uiso 1 1 calc R . .
N2 N 0.5246(4) 0.8280(2) 0.6017(3) 0.0271(9) Uani 1 1 d . . .
C17 C 0.5458(7) 0.9023(3) 0.5373(4) 0.0424(14) Uani 1 1 d . . .
H17A H 0.5538 0.9504 0.5839 0.064 Uiso 1 1 calc R . .
H17B H 0.4659 0.9095 0.4878 0.064 Uiso 1 1 calc R . .
H17C H 0.6319 0.8965 0.4974 0.064 Uiso 1 1 calc R . .
C18 C 0.6433(6) 0.8182(4) 0.6758(4) 0.0414(14) Uani 1 1 d . . .
H18A H 0.6491 0.8659 0.7232 0.062 Uiso 1 1 calc R . .
H18B H 0.7299 0.8138 0.6363 0.062 Uiso 1 1 calc R . .
H18C H 0.6308 0.7682 0.7179 0.062 Uiso 1 1 calc R . .

loop_
_atom_site_aniso_label
_atom_site_aniso_U_11
_atom_site_aniso_U_22
_atom_site_aniso_U_33
_atom_site_aniso_U_23
_atom_site_aniso_U_13
_atom_site_aniso_U_12
Bi1 0.01947(8) 0.02036(9) 0.02111(8) 0.00016(6) -0.00125(6) -0.00026(7)
I1 0.03084(17) 0.02777(16) 0.02589(15) -0.00001(12) 0.00758(13) 0.00195(14)
C1 0.026(2) 0.021(2) 0.026(2) -0.0030(18) -0.0021(19) 0.0055(19)
C2 0.024(2) 0.034(3) 0.034(3) -0.002(2) -0.002(2) -0.004(2)
C3 0.031(3) 0.037(3) 0.047(3) -0.005(2) -0.006(2) -0.008(2)
C4 0.047(3) 0.029(3) 0.038(3) -0.009(2) -0.011(3) 0.003(3)
C5 0.046(3) 0.031(3) 0.026(2) -0.008(2) 0.000(2) 0.007(3)
C6 0.026(2) 0.023(2) 0.023(2) 0.0008(17) -0.0015(19) 0.006(2)
C7 0.036(3) 0.024(2) 0.029(2) -0.0009(19) 0.011(2) 0.004(2)
N1 0.0213(19) 0.0251(19) 0.025(2) 0.0021(16) 0.0032(17) -0.0020(17)
C8 0.020(2) 0.039(3) 0.038(3) 0.003(2) 0.004(2) -0.004(2)
C9 0.035(3) 0.033(3) 0.030(3) 0.007(2) -0.003(2) 0.002(2)
C10 0.022(2) 0.023(2) 0.024(2) 0.0039(17) 0.0032(19) 0.0053(19)
C11 0.026(2) 0.028(3) 0.034(3) -0.002(2) -0.001(2) 0.003(2)
C12 0.023(2) 0.051(3) 0.036(3) 0.002(2) -0.005(2) 0.004(2)
C13 0.035(3) 0.036(3) 0.035(3) 0.004(2) 0.003(2) 0.013(2)
C14 0.044(3) 0.026(2) 0.031(3) -0.001(2) 0.008(2) 0.005(2)
C15 0.030(3) 0.025(2) 0.021(2) -0.0002(18) 0.004(2) -0.001(2)
C16 0.040(3) 0.019(2) 0.026(2) -0.0032(18) -0.001(2) -0.005(2)
N2 0.032(2) 0.026(2) 0.0227(19) 0.0013(16) -0.0053(18) -0.0071(18)
C17 0.060(4) 0.030(3) 0.036(3) 0.009(2) -0.003(3) -0.014(3)
C18 0.041(3) 0.049(3) 0.033(3) 0.000(2) -0.011(3) -0.011(3)

loop_
_atom_type_symbol
_atom_type_description
_atom_type_scat_dispersion_real
_atom_type_scat_dispersion_imag
_atom_type_scat_source
C C 0.0033 0.0016 'International Tables Vol C Tables 4.2.6.8 and 6.1.1.4'
H H 0.0000 0.0000 'International Tables Vol C Tables 4.2.6.8 and 6.1.1.4'
N N 0.0061 0.0033 'International Tables Vol C Tables 4.2.6.8 and 6.1.1.4'
I I -0.4742 1.8119 'International Tables Vol C Tables 4.2.6.8 and 6.1.1.4'
Bi Bi -4.1077 10.2566 'International Tables Vol C Tables 4.2.6.8 and 6.1.1.4'

loop_
_geom_angle_atom_site_label_1
_geom_angle_atom_site_label_2
_geom_angle_atom_site_label_3
_geom_angle
_geom_angle_site_symmetry_1
_geom_angle_site_symmetry_3
_geom_angle_publ_flag
C10 Bi1 C1 94.90(16) . . ?
C10 Bi1 N1 93.02(15) . . ?
C1 Bi1 N1 73.86(15) . . ?
C10 Bi1 I1 87.77(12) . . ?
C1 Bi1 I1 94.25(12) . . ?
N1 Bi1 I1 168.11(9) . . ?
C2 C1 C6 119.6(4) . . ?
C2 C1 Bi1 126.0(4) . . ?
C6 C1 Bi1 114.4(3) . . ?
C1 C2 C3 120.5(5) . . ?
C4 C3 C2 119.5(5) . . ?
C5 C4 C3 120.1(5) . . ?
C4 C5 C6 120.7(5) . . ?
C5 C6 C1 119.6(5) . . ?
C5 C6 C7 120.1(4) . . ?
C1 C6 C7 120.1(4) . . ?
N1 C7 C6 112.6(4) . . ?
C8 N1 C7 110.4(4) . . ?
C8 N1 C9 109.8(4) . . ?
C7 N1 C9 110.1(4) . . ?
C8 N1 Bi1 110.5(3) . . ?
C7 N1 Bi1 102.5(3) . . ?
C9 N1 Bi1 113.3(3) . . ?
C11 C10 C15 119.6(4) . . ?
C11 C10 Bi1 123.2(3) . . ?
C15 C10 Bi1 117.2(3) . . ?
C10 C11 C12 120.3(5) . . ?
C13 C12 C11 120.3(5) . . ?
C12 C13 C14 119.5(5) . . ?
C13 C14 C15 121.2(5) . . ?
C14 C15 C10 119.0(5) . . ?
C14 C15 C16 121.3(4) . . ?
C10 C15 C16 119.8(4) . . ?
N2 C16 C15 111.2(4) . . ?
C16 N2 C18 111.5(4) . . ?
C16 N2 C17 110.0(4) . . ?
C18 N2 C17 109.1(4) . . ?

loop_
_geom_bond_atom_site_label_1
_geom_bond_atom_site_label_2
_geom_bond_distance
_geom_bond_site_symmetry_2
_geom_bond_publ_flag
Bi1 C10 2.256(4) . ?
Bi1 C1 2.267(4) . ?
Bi1 N1 2.514(4) . ?
Bi1 I1 3.0723(6) . ?
C1 C2 1.387(7) . ?
C1 C6 1.395(6) . ?
C2 C3 1.394(7) . ?
C3 C4 1.384(8) . ?
C4 C5 1.384(8) . ?
C5 C6 1.386(7) . ?
C6 C7 1.499(7) . ?
C7 N1 1.477(6) . ?
N1 C8 1.476(6) . ?
N1 C9 1.480(6) . ?
C10 C11 1.374(7) . ?
C10 C15 1.402(6) . ?
C11 C12 1.402(7) . ?
C12 C13 1.372(8) . ?
C13 C14 1.375(8) . ?
C14 C15 1.396(7) . ?
C15 C16 1.508(7) . ?
C16 N2 1.458(7) . ?
N2 C18 1.459(6) . ?
N2 C17 1.474(6) . ?

loop_
_geom_torsion_atom_site_label_1
_geom_torsion_atom_site_label_2
_geom_torsion_atom_site_label_3
_geom_torsion_atom_site_label_4
_geom_torsion
_geom_torsion_site_symmetry_1
_geom_torsion_site_symmetry_2
_geom_torsion_site_symmetry_3
_geom_torsion_site_symmetry_4
_geom_torsion_publ_flag
C10 Bi1 C1 C2 -72.7(4) . . . . ?
N1 Bi1 C1 C2 -164.4(4) . . . . ?
I1 Bi1 C1 C2 15.4(4) . . . . ?
C10 Bi1 C1 C6 107.2(3) . . . . ?
N1 Bi1 C1 C6 15.5(3) . . . . ?
I1 Bi1 C1 C6 -164.7(3) . . . . ?
C6 C1 C2 C3 0.9(7) . . . . ?
Bi1 C1 C2 C3 -179.1(4) . . . . ?
C1 C2 C3 C4 -1.1(8) . . . . ?
C2 C3 C4 C5 0.4(8) . . . . ?
C3 C4 C5 C6 0.4(8) . . . . ?
C4 C5 C6 C1 -0.5(7) . . . . ?
C4 C5 C6 C7 175.9(5) . . . . ?
C2 C1 C6 C5 -0.1(7) . . . . ?
Bi1 C1 C6 C5 179.9(3) . . . . ?
C2 C1 C6 C7 -176.5(4) . . . . ?
Bi1 C1 C6 C7 3.6(5) . . . . ?
C5 C6 C7 N1 148.2(4) . . . . ?
C1 C6 C7 N1 -35.5(6) . . . . ?
C6 C7 N1 C8 160.5(4) . . . . ?
C6 C7 N1 C9 -78.1(5) . . . . ?
C6 C7 N1 Bi1 42.7(4) . . . . ?
C10 Bi1 N1 C8 117.1(3) . . . . ?
C1 Bi1 N1 C8 -148.7(3) . . . . ?
I1 Bi1 N1 C8 -149.3(4) . . . . ?
C10 Bi1 N1 C7 -125.2(3) . . . . ?
C1 Bi1 N1 C7 -31.0(3) . . . . ?
I1 Bi1 N1 C7 -31.6(6) . . . . ?
C10 Bi1 N1 C9 -6.6(3) . . . . ?
C1 Bi1 N1 C9 87.6(3) . . . . ?
I1 Bi1 N1 C9 86.9(5) . . . . ?
C1 Bi1 C10 C11 6.3(4) . . . . ?
N1 Bi1 C10 C11 80.4(4) . . . . ?
I1 Bi1 C10 C11 -87.7(4) . . . . ?
C1 Bi1 C10 C15 -173.7(4) . . . . ?
N1 Bi1 C10 C15 -99.6(3) . . . . ?
I1 Bi1 C10 C15 92.2(3) . . . . ?
C15 C10 C11 C12 1.8(7) . . . . ?
Bi1 C10 C11 C12 -178.3(4) . . . . ?
C10 C11 C12 C13 -0.6(8) . . . . ?
C11 C12 C13 C14 -0.1(8) . . . . ?
C12 C13 C14 C15 -0.3(8) . . . . ?
C13 C14 C15 C10 1.4(7) . . . . ?
C13 C14 C15 C16 -178.8(5) . . . . ?
C11 C10 C15 C14 -2.1(7) . . . . ?
Bi1 C10 C15 C14 177.9(4) . . . . ?
C11 C10 C15 C16 178.1(4) . . . . ?
Bi1 C10 C15 C16 -1.9(6) . . . . ?
C14 C15 C16 N2 -115.7(5) . . . . ?
C10 C15 C16 N2 64.1(6) . . . . ?
C15 C16 N2 C18 -164.8(4) . . . . ?
C15 C16 N2 C17 74.1(5) . . . . ?
